data_4100391
_journal_name_full 'Journal of the American Chemical Society'
_journal_year 2005
_chemical_formula_sum 'C78 H152 B3 F12 N4 O2 Rh'
_chemical_formula_weight 1541.38
_space_group_IT_number 1
_symmetry_cell_setting triclinic
_symmetry_space_group_name_Hall 'P 1'
_symmetry_space_group_name_H-M 'P 1'
_cell_angle_alpha 89.600(2)
_cell_angle_beta 75.968(2)
_cell_angle_gamma 89.119(2)
_cell_formula_units_Z 2
_cell_length_a 13.0062(16)
_cell_length_b 13.7917(17)
_cell_length_c 25.015(3)
_cell_measurement_temperature 100(2)
_cell_volume 4352.7(9)
_diffrn_ambient_temperature 100(2)
_exptl_crystal_density_diffrn 1.176
_cod_depositor_comments
;
The following automatic conversions were performed:
'_symmetry_cell_setting' value 'Triclinic' changed to 'triclinic'
according to '/home/saulius/struct/CIF-dictionaries/cif_core.dic'
dictionary named 'cif_core.dic' version 2.4.1 from 2010-06-29.

Automatic conversion script
Id: cif_fix_enum 1527 2010-12-29 10:47:43Z saulius 
;
_cod_database_code 4100391

loop_
_symmetry_equiv_pos_as_xyz
'x, y, z'

loop_
_atom_site_label
_atom_site_type_symbol
_atom_site_fract_x
_atom_site_fract_y
_atom_site_fract_z
_atom_site_U_iso_or_equiv
_atom_site_adp_type
_atom_site_occupancy
_atom_site_symmetry_multiplicity
_atom_site_calc_flag
_atom_site_refinement_flags
_atom_site_disorder_assembly
_atom_site_disorder_group
Rh1 Rh 0.15244(4) 0.11659(4) 0.84551(3) 0.029 Uani 1 1 d . . .
C1 C 0.3394(9) 0.1492(9) 0.8431(5) 0.033 Uani 1 1 d . . .
C2 C 0.2733(9) 0.2330(8) 0.8282(4) 0.032 Uani 1 1 d . . .
H2A H 0.2652 0.2882 0.8515 0.039 Uiso 1 1 calc R . .
C3 C 0.2265(10) 0.2387(10) 0.7877(5) 0.030 Uani 1 1 d . . .
H3A H 0.1864 0.2952 0.7835 0.037 Uiso 1 1 calc R . .
C4 C 0.2352(8) 0.1596(8) 0.7489(4) 0.023 Uani 1 1 d . . .
C5 C 0.2734(10) 0.0633(10) 0.7686(5) 0.040 Uani 1 1 d . . .
H5A H 0.2626 0.0040 0.7518 0.048 Uiso 1 1 calc R . .
C6 C 0.3253(9) 0.0642(8) 0.8123(4) 0.026 Uani 1 1 d . . .
H6A H 0.3529 0.0043 0.8222 0.031 Uiso 1 1 calc R . .
O1 O 0.3883(7) 0.1520(6) 0.8811(4) 0.045 Uani 1 1 d . . .
O2 O 0.2039(7) 0.1597(7) 0.7054(4) 0.042 Uani 1 1 d . . .
C7 C 0.0460(8) 0.0000(7) 0.8533(4) 0.028 Uani 1 1 d . . .
H7A H 0.0711 -0.0522 0.8254 0.033 Uiso 1 1 calc R . .
C8 C 0.0036(8) 0.0780(8) 0.8327(4) 0.028 Uani 1 1 d . . .
H8A H 0.0049 0.0707 0.7928 0.034 Uiso 1 1 calc R . .
C9 C -0.0885(10) 0.1442(9) 0.8636(6) 0.050 Uani 1 1 d . . .
H9A H -0.0926 0.2036 0.8416 0.060 Uiso 1 1 calc R . .
H9B H -0.1566 0.1099 0.8692 0.060 Uiso 1 1 calc R . .
C10 C -0.0685(10) 0.1706(10) 0.9180(5) 0.035 Uani 1 1 d . . .
H10A H -0.1020 0.1217 0.9456 0.042 Uiso 1 1 calc R . .
H10B H -0.1033 0.2340 0.9295 0.042 Uiso 1 1 calc R . .
C11 C 0.0504(10) 0.1771(10) 0.9181(5) 0.032 Uani 1 1 d . . .
H11A H 0.0722 0.2424 0.9282 0.038 Uiso 1 1 calc R . .
C12 C 0.1083(7) 0.0996(7) 0.9331(4) 0.020 Uani 1 1 d . . .
H12A H 0.1645 0.1207 0.9514 0.024 Uiso 1 1 calc R . .
C13 C 0.0727(10) 0.0002(10) 0.9479(5) 0.046 Uani 1 1 d . . .
H13A H 0.0303 -0.0014 0.9865 0.055 Uiso 1 1 calc R . .
H13B H 0.1351 -0.0432 0.9450 0.055 Uiso 1 1 calc R . .
C14 C 0.0038(9) -0.0373(8) 0.9087(5) 0.029 Uani 1 1 d . . .
H14A H 0.0051 -0.1091 0.9081 0.035 Uiso 1 1 calc R . .
H14B H -0.0707 -0.0152 0.9224 0.035 Uiso 1 1 calc R . .
Rh2 Rh 0.04364(4) 0.59346(4) 0.90917(3) 0.029 Uani 1 1 d . . .
C15 C -0.1372(10) 0.5584(9) 0.9113(5) 0.032 Uani 1 1 d . . .
C16 C -0.1252(10) 0.6454(10) 0.9391(5) 0.037 Uani 1 1 d . . .
H16A H -0.1508 0.7056 0.9284 0.045 Uiso 1 1 calc R . .
C17 C -0.0747(8) 0.6410(8) 0.9829(5) 0.029 Uani 1 1 d . . .
H17A H -0.0662 0.7006 1.0000 0.035 Uiso 1 1 calc R . .
C18 C -0.0356(10) 0.5572(10) 1.0039(6) 0.043 Uani 1 1 d . . .
C19 C -0.0309(9) 0.4714(10) 0.9687(5) 0.031 Uani 1 1 d . . .
H19A H 0.0004 0.4125 0.9774 0.037 Uiso 1 1 calc R . .
C20 C -0.0759(8) 0.4776(8) 0.9193(4) 0.027 Uani 1 1 d . . .
H20A H -0.0629 0.4266 0.8931 0.032 Uiso 1 1 calc R . .
O3 O -0.1938(6) 0.5546(6) 0.8755(3) 0.037 Uani 1 1 d . . .
O4 O -0.0062(7) 0.5480(6) 1.0492(3) 0.037 Uani 1 1 d . . .
C21 C 0.1890(8) 0.6304(8) 0.9293(4) 0.029 Uani 1 1 d . . .
H21A H 0.1876 0.6318 0.9694 0.035 Uiso 1 1 calc R . .
C22 C 0.1423(8) 0.7156(8) 0.9075(4) 0.033 Uani 1 1 d . . .
H22A H 0.1131 0.7675 0.9350 0.040 Uiso 1 1 calc R . .
C23 C 0.1912(10) 0.7526(10) 0.8451(6) 0.043 Uani 1 1 d . . .
H23A H 0.1892 0.8243 0.8444 0.052 Uiso 1 1 calc R . .
H23B H 0.2664 0.7314 0.8334 0.052 Uiso 1 1 calc R . .
C24 C 0.1314(8) 0.7142(8) 0.8039(5) 0.032 Uani 1 1 d . . .
H24A H 0.1812 0.7079 0.7672 0.038 Uiso 1 1 calc R . .
H24B H 0.0753 0.7615 0.8006 0.038 Uiso 1 1 calc R . .
C25 C 0.0777(10) 0.6092(10) 0.8226(6) 0.054 Uani 1 1 d . . .
H25A H 0.0214 0.5884 0.8042 0.064 Uiso 1 1 calc R . .
C26 C 0.1447(10) 0.5320(10) 0.8374(5) 0.035 Uani 1 1 d . . .
H26A H 0.1226 0.4657 0.8292 0.042 Uiso 1 1 calc R . .
C27 C 0.2637(10) 0.5378(10) 0.8343(5) 0.037 Uani 1 1 d . . .
H27A H 0.2972 0.5838 0.8049 0.045 Uiso 1 1 calc R . .
H27B H 0.2975 0.4732 0.8252 0.045 Uiso 1 1 calc R . .
C28 C 0.2804(8) 0.5736(7) 0.8926(4) 0.024 Uani 1 1 d . . .
H28A H 0.3440 0.5599 0.9037 0.029 Uiso 1 1 calc R . .
N1 N 0.0120(7) 0.1864(7) 0.6041(4) 0.026 Uani 1 1 d . . .
C29 C 0.0699(8) 0.0972(9) 0.6258(6) 0.045 Uani 1 1 d . . .
H29A H 0.1167 0.0624 0.5945 0.054 Uiso 1 1 calc R . .
H29B H 0.1134 0.1201 0.6505 0.054 Uiso 1 1 calc R . .
C30 C -0.0186(11) 0.0295(9) 0.6575(6) 0.055 Uani 1 1 d . . .
H30A H -0.0774 0.0292 0.6387 0.066 Uiso 1 1 calc R . .
H30B H -0.0468 0.0545 0.6953 0.066 Uiso 1 1 calc R . .
C31 C 0.0261(8) -0.0794(6) 0.6605(5) 0.057 Uani 1 1 d . . .
H31A H -0.0326 -0.1220 0.6789 0.068 Uiso 1 1 calc R . .
H31B H 0.0552 -0.1040 0.6227 0.068 Uiso 1 1 calc R . .
C32 C 0.1101(7) -0.0822(7) 0.6912(4) 0.050 Uani 1 1 d . . .
H32A H 0.1361 -0.1490 0.6926 0.075 Uiso 1 1 calc R . .
H32B H 0.0810 -0.0587 0.7288 0.075 Uiso 1 1 calc R . .
H32C H 0.1686 -0.0408 0.6727 0.075 Uiso 1 1 calc R . .
C33 C -0.0615(9) 0.2402(8) 0.6501(5) 0.033 Uani 1 1 d . . .
H33A H -0.1350 0.2474 0.6520 0.039 Uiso 1 1 calc R . .
C34 C -0.0106(11) 0.2835(10) 0.6948(5) 0.038 Uani 1 1 d . . .
H34A H 0.0350 0.3390 0.6798 0.045 Uiso 1 1 calc R . .
H34B H 0.0326 0.2340 0.7086 0.045 Uiso 1 1 calc R . .
C35 C -0.1080(9) 0.3176(9) 0.7420(5) 0.052 Uani 1 1 d . . .
H35A H -0.1461 0.2612 0.7616 0.062 Uiso 1 1 calc R . .
H35B H -0.1581 0.3578 0.7269 0.062 Uiso 1 1 calc R . .
C36 C -0.0557(11) 0.3797(10) 0.7821(5) 0.042 Uani 1 1 d . . .
H36A H -0.1115 0.4040 0.8130 0.064 Uiso 1 1 calc R . .
H36B H -0.0178 0.4345 0.7617 0.064 Uiso 1 1 calc R . .
H36C H -0.0059 0.3386 0.7961 0.064 Uiso 1 1 calc R . .
C37 C 0.1063(9) 0.2417(7) 0.5751(5) 0.037 Uani 1 1 d . . .
H37A H 0.1495 0.2017 0.5450 0.044 Uiso 1 1 calc R . .
H37B H 0.1503 0.2562 0.6012 0.044 Uiso 1 1 calc R . .
C38 C 0.0701(9) 0.3476(8) 0.5485(6) 0.055 Uani 1 1 d . . .
H38A H 0.0318 0.3341 0.5197 0.066 Uiso 1 1 calc R . .
H38B H 0.0232 0.3867 0.5778 0.066 Uiso 1 1 calc R . .
C39 C 0.1725(9) 0.4018(7) 0.5238(6) 0.052 Uani 1 1 d . . .
H39A H 0.2050 0.4244 0.5533 0.062 Uiso 1 1 calc R . .
H39B H 0.2240 0.3589 0.4988 0.062 Uiso 1 1 calc R . .
C40 C 0.1435(11) 0.4837(10) 0.4936(6) 0.074 Uani 1 1 d . . .
H40A H 0.2069 0.5208 0.4769 0.110 Uiso 1 1 calc R . .
H40B H 0.0924 0.5254 0.5188 0.110 Uiso 1 1 calc R . .
H40C H 0.1114 0.4602 0.4645 0.110 Uiso 1 1 calc R . .
C41 C -0.0507(9) 0.1512(8) 0.5649(5) 0.046 Uani 1 1 d . . .
H41A H -0.1251 0.1616 0.5715 0.056 Uiso 1 1 calc R . .
C42 C 0.0123(10) 0.0979(10) 0.5139(5) 0.062 Uani 1 1 d . . .
H42A H 0.0457 0.0386 0.5250 0.075 Uiso 1 1 calc R . .
H42B H 0.0691 0.1400 0.4929 0.075 Uiso 1 1 calc R . .
C43 C -0.0637(9) 0.0707(10) 0.4777(5) 0.069 Uani 1 1 d . . .
H43A H -0.1176 0.1231 0.4803 0.082 Uiso 1 1 calc R . .
H43B H -0.1012 0.0108 0.4927 0.082 Uiso 1 1 calc R . .
C44 C -0.0088(10) 0.0542(10) 0.4162(5) 0.070 Uani 1 1 d . . .
H44A H -0.0620 0.0374 0.3962 0.105 Uiso 1 1 calc R . .
H44B H 0.0434 0.0013 0.4130 0.105 Uiso 1 1 calc R . .
H44C H 0.0270 0.1137 0.4006 0.105 Uiso 1 1 calc R . .
N2 N 0.4980(8) 0.2038(8) 0.6167(4) 0.037 Uani 1 1 d . . .
C45 C 0.4192(10) 0.2804(9) 0.6533(6) 0.036 Uani 1 1 d . . .
H45A H 0.3568 0.2888 0.6375 0.043 Uiso 1 1 calc R . .
H45B H 0.3939 0.2530 0.6907 0.043 Uiso 1 1 calc R . .
C46 C 0.4623(7) 0.3748(8) 0.6581(5) 0.029 Uani 1 1 d . . .
H46A H 0.4806 0.4064 0.6214 0.035 Uiso 1 1 calc R . .
H46B H 0.5281 0.3673 0.6710 0.035 Uiso 1 1 calc R . .
C47 C 0.3824(10) 0.4396(8) 0.6988(5) 0.035 Uani 1 1 d . . .
H47A H 0.3688 0.4104 0.7361 0.042 Uiso 1 1 calc R . .
H47B H 0.4138 0.5041 0.7004 0.042 Uiso 1 1 calc R . .
C48 C 0.2782(8) 0.4519(9) 0.6822(5) 0.058 Uani 1 1 d . . .
H48A H 0.2300 0.4933 0.7091 0.087 Uiso 1 1 calc R . .
H48B H 0.2461 0.3883 0.6813 0.087 Uiso 1 1 calc R . .
H48C H 0.2911 0.4820 0.6457 0.087 Uiso 1 1 calc R . .
C49 C 0.5471(8) 0.2496(8) 0.5617(4) 0.035 Uani 1 1 d . . .
H49A H 0.5976 0.2029 0.5390 0.042 Uiso 1 1 calc R . .
H49B H 0.5874 0.3072 0.5675 0.042 Uiso 1 1 calc R . .
C50 C 0.4593(11) 0.2819(12) 0.5287(6) 0.055 Uani 1 1 d . . .
H50A H 0.4165 0.2259 0.5231 0.066 Uiso 1 1 calc R . .
H50B H 0.4114 0.3330 0.5490 0.066 Uiso 1 1 calc R . .
C51 C 0.5253(12) 0.3214(11) 0.4725(5) 0.061 Uani 1 1 d . . .
H51A H 0.4788 0.3623 0.4554 0.073 Uiso 1 1 calc R . .
H51B H 0.5823 0.3628 0.4793 0.073 Uiso 1 1 calc R . .
C52 C 0.5726(11) 0.2445(10) 0.4343(5) 0.055 Uani 1 1 d . . .
H52A H 0.6131 0.2732 0.3998 0.083 Uiso 1 1 calc R . .
H52B H 0.5166 0.2040 0.4268 0.083 Uiso 1 1 calc R . .
H52C H 0.6201 0.2045 0.4507 0.083 Uiso 1 1 calc R . .
C53 C 0.4251(9) 0.1103(8) 0.6168(6) 0.049 Uani 1 1 d . . .
H53A H 0.4037 0.0834 0.6546 0.059 Uiso 1 1 calc R . .
H53B H 0.3601 0.1301 0.6054 0.059 Uiso 1 1 calc R . .
C54 C 0.4852(11) 0.0317(9) 0.5773(6) 0.042 Uani 1 1 d . . .
H54A H 0.5533 0.0141 0.5861 0.050 Uiso 1 1 calc R . .
H54B H 0.4993 0.0539 0.5385 0.050 Uiso 1 1 calc R . .
C55 C 0.4071(8) -0.0564(7) 0.5877(4) 0.034 Uani 1 1 d . . .
H55A H 0.4002 -0.0808 0.6257 0.040 Uiso 1 1 calc R . .
H55B H 0.3362 -0.0335 0.5846 0.040 Uiso 1 1 calc R . .
C56 C 0.4432(10) -0.1379(8) 0.5481(5) 0.046 Uani 1 1 d . . .
H56A H 0.3919 -0.1905 0.5564 0.069 Uiso 1 1 calc R . .
H56B H 0.5126 -0.1620 0.5514 0.069 Uiso 1 1 calc R . .
H56C H 0.4487 -0.1146 0.5104 0.069 Uiso 1 1 calc R . .
C57 C 0.5938(8) 0.1837(9) 0.6423(5) 0.033 Uani 1 1 d . . .
H57A H 0.6481 0.1451 0.6161 0.039 Uiso 1 1 calc R . .
H57B H 0.6259 0.2461 0.6482 0.039 Uiso 1 1 calc R . .
C58 C 0.5619(8) 0.1293(7) 0.6970(4) 0.033 Uani 1 1 d . . .
H58A H 0.5433 0.0617 0.6907 0.040 Uiso 1 1 calc R . .
H58B H 0.4996 0.1612 0.7215 0.040 Uiso 1 1 calc R . .
C59 C 0.6602(9) 0.1301(9) 0.7247(4) 0.040 Uani 1 1 d . . .
H59A H 0.7238 0.1040 0.6983 0.048 Uiso 1 1 calc R . .
H59B H 0.6747 0.1978 0.7332 0.048 Uiso 1 1 calc R . .
C60 C 0.6396(8) 0.0692(8) 0.7781(4) 0.049 Uani 1 1 d . . .
H60A H 0.7016 0.0716 0.7938 0.073 Uiso 1 1 calc R . .
H60B H 0.6266 0.0018 0.7697 0.073 Uiso 1 1 calc R . .
H60C H 0.5775 0.0955 0.8047 0.073 Uiso 1 1 calc R . .
N3 N 0.7177(7) 0.6635(6) 0.7483(3) 0.039 Uani 1 1 d . . .
C61 C 0.7526(8) 0.7616(7) 0.7601(4) 0.039 Uani 1 1 d . . .
H61A H 0.7944 0.7912 0.7256 0.047 Uiso 1 1 calc R . .
H61B H 0.6899 0.8036 0.7747 0.047 Uiso 1 1 calc R . .
C62 C 0.8179(11) 0.7541(8) 0.8007(6) 0.077 Uani 1 1 d . . .
H62A H 0.8883 0.7264 0.7827 0.092 Uiso 1 1 calc R . .
H62B H 0.7838 0.7093 0.8307 0.092 Uiso 1 1 calc R . .
C63 C 0.8336(11) 0.8627(9) 0.8280(5) 0.057 Uani 1 1 d . . .
H63A H 0.8953 0.8590 0.8447 0.069 Uiso 1 1 calc R . .
H63B H 0.8488 0.9119 0.7982 0.069 Uiso 1 1 calc R . .
C64 C 0.7427(10) 0.8923(9) 0.8687(6) 0.051 Uani 1 1 d . . .
H64A H 0.7554 0.9556 0.8833 0.076 Uiso 1 1 calc R . .
H64B H 0.7282 0.8445 0.8986 0.076 Uiso 1 1 calc R . .
H64C H 0.6817 0.8974 0.8522 0.076 Uiso 1 1 calc R . .
C65 C 0.6650(11) 0.5913(9) 0.7890(6) 0.068 Uani 1 1 d . . .
H65A H 0.6470 0.6117 0.8263 0.082 Uiso 1 1 calc R . .
C66 C 0.6383(11) 0.4967(8) 0.7792(6) 0.061 Uani 1 1 d . . .
H66A H 0.7031 0.4556 0.7691 0.073 Uiso 1 1 calc R . .
H66B H 0.6030 0.4959 0.7483 0.073 Uiso 1 1 calc R . .
C67 C 0.5615(10) 0.4556(9) 0.8329(5) 0.048 Uani 1 1 d . . .
H67A H 0.5987 0.4484 0.8629 0.058 Uiso 1 1 calc R . .
H67B H 0.4995 0.4994 0.8455 0.058 Uiso 1 1 calc R . .
C68 C 0.5267(10) 0.3568(9) 0.8167(6) 0.051 Uani 1 1 d . . .
H68A H 0.4783 0.3273 0.8487 0.076 Uiso 1 1 calc R . .
H68B H 0.5891 0.3146 0.8042 0.076 Uiso 1 1 calc R . .
H68C H 0.4904 0.3653 0.7869 0.076 Uiso 1 1 calc R . .
C69 C 0.6702(8) 0.6601(8) 0.6975(5) 0.044 Uani 1 1 d . . .
H69A H 0.6708 0.5929 0.6839 0.053 Uiso 1 1 calc R . .
H69B H 0.7111 0.7013 0.6675 0.053 Uiso 1 1 calc R . .
C70 C 0.5554(10) 0.6990(12) 0.7175(6) 0.064 Uani 1 1 d . . .
H70A H 0.5130 0.6534 0.7446 0.077 Uiso 1 1 calc R . .
H70B H 0.5550 0.7626 0.7357 0.077 Uiso 1 1 calc R . .
C71 C 0.5081(11) 0.7095(9) 0.6681(6) 0.059 Uani 1 1 d . . .
H71A H 0.5195 0.6487 0.6465 0.071 Uiso 1 1 calc R . .
H71B H 0.5434 0.7626 0.6441 0.071 Uiso 1 1 calc R . .
C72 C 0.3885(8) 0.7318(8) 0.6875(4) 0.048 Uani 1 1 d . . .
H72A H 0.3581 0.7385 0.6554 0.072 Uiso 1 1 calc R . .
H72B H 0.3775 0.7924 0.7085 0.072 Uiso 1 1 calc R . .
H72C H 0.3537 0.6787 0.7110 0.072 Uiso 1 1 calc R . .
C73 C 0.8370(11) 0.6007(9) 0.7243(6) 0.066 Uani 1 1 d . . .
H73A H 0.8719 0.5925 0.7551 0.079 Uiso 1 1 calc R . .
H73B H 0.8214 0.5352 0.7126 0.079 Uiso 1 1 calc R . .
C74 C 0.9070(6) 0.6448(7) 0.6808(5) 0.051 Uani 1 1 d . . .
H74A H 0.9176 0.7124 0.6911 0.062 Uiso 1 1 calc R . .
H74B H 0.8750 0.6473 0.6487 0.062 Uiso 1 1 calc R . .
C75 C 1.0207(14) 0.5910(13) 0.6627(6) 0.080 Uani 1 1 d . . .
H75A H 1.0313 0.5284 0.6766 0.096 Uiso 1 1 calc R . .
C76 C 1.1065(11) 0.6394(12) 0.6249(6) 0.088 Uani 1 1 d . . .
H76A H 1.1702 0.5979 0.6179 0.132 Uiso 1 1 calc R . .
H76B H 1.1210 0.7007 0.6411 0.132 Uiso 1 1 calc R . .
H76C H 1.0866 0.6525 0.5902 0.132 Uiso 1 1 calc R . .
N4 N 0.7984(9) 0.6766(8) 0.4593(4) 0.038 Uani 1 1 d . . .
C77 C 0.8692(8) 0.7102(8) 0.4944(4) 0.031 Uani 1 1 d . . .
H77A H 0.8426 0.7191 0.5330 0.037 Uiso 1 1 calc R . .
C78 C 0.9917(8) 0.7311(9) 0.4652(5) 0.045 Uani 1 1 d . . .
H78A H 1.0295 0.6691 0.4533 0.054 Uiso 1 1 calc R . .
H78B H 0.9961 0.7720 0.4321 0.054 Uiso 1 1 calc R . .
C79 C 1.0388(9) 0.7771(8) 0.5011(5) 0.048 Uani 1 1 d . . .
H79A H 1.0313 0.7374 0.5349 0.058 Uiso 1 1 calc R . .
H79B H 1.0027 0.8403 0.5117 0.058 Uiso 1 1 calc R . .
C80 C 1.1632(9) 0.7947(9) 0.4737(5) 0.049 Uani 1 1 d . . .
H80A H 1.1951 0.8277 0.5001 0.073 Uiso 1 1 calc R . .
H80B H 1.1707 0.8349 0.4405 0.073 Uiso 1 1 calc R . .
H80C H 1.1993 0.7321 0.4637 0.073 Uiso 1 1 calc R . .
C81 C 0.7808(9) 0.7505(8) 0.4178(5) 0.044 Uani 1 1 d . . .
H81A H 0.7256 0.7261 0.4004 0.053 Uiso 1 1 calc R . .
H81B H 0.8472 0.7561 0.3886 0.053 Uiso 1 1 calc R . .
C82 C 0.7469(10) 0.8529(9) 0.4411(5) 0.046 Uani 1 1 d . . .
H82A H 0.6774 0.8511 0.4681 0.056 Uiso 1 1 calc R . .
H82B H 0.8001 0.8795 0.4592 0.056 Uiso 1 1 calc R . .
C83 C 0.7401(10) 0.9140(8) 0.3904(5) 0.053 Uani 1 1 d . . .
H83A H 0.6969 0.8802 0.3689 0.063 Uiso 1 1 calc R . .
H83B H 0.8119 0.9235 0.3665 0.063 Uiso 1 1 calc R . .
C84 C 0.6863(11) 1.0173(9) 0.4112(6) 0.065 Uani 1 1 d . . .
H84A H 0.6814 1.0571 0.3792 0.097 Uiso 1 1 calc R . .
H84B H 0.7297 1.0504 0.4323 0.097 Uiso 1 1 calc R . .
H84C H 0.6151 1.0073 0.4346 0.097 Uiso 1 1 calc R . .
C85 C 0.6926(8) 0.6616(7) 0.4995(4) 0.034 Uani 1 1 d . . .
H85A H 0.6834 0.6708 0.5380 0.041 Uiso 1 1 calc R . .
C86 C 0.6048(9) 0.6323(9) 0.4762(5) 0.038 Uani 1 1 d . . .
H86A H 0.6286 0.5785 0.4499 0.045 Uiso 1 1 calc R . .
H86B H 0.5828 0.6875 0.4558 0.045 Uiso 1 1 calc R . .
C87 C 0.5100(10) 0.5994(11) 0.5217(6) 0.047 Uani 1 1 d . . .
H87A H 0.4928 0.6501 0.5505 0.057 Uiso 1 1 calc R . .
H87B H 0.5303 0.5396 0.5391 0.057 Uiso 1 1 calc R . .
C88 C 0.4061(11) 0.5785(10) 0.4999(7) 0.070 Uani 1 1 d . . .
H88A H 0.3486 0.5579 0.5308 0.105 Uiso 1 1 calc R . .
H88B H 0.4218 0.5272 0.4721 0.105 Uiso 1 1 calc R . .
H88C H 0.3843 0.6378 0.4835 0.105 Uiso 1 1 calc R . .
C89 C 0.8346(11) 0.5863(8) 0.4243(5) 0.059 Uani 1 1 d . . .
H89A H 0.8967 0.6017 0.3940 0.071 Uiso 1 1 calc R . .
H89B H 0.7769 0.5644 0.4079 0.071 Uiso 1 1 calc R . .
C90 C 0.8659(11) 0.5000(10) 0.4630(6) 0.074 Uani 1 1 d . . .
H90A H 0.9175 0.5236 0.4830 0.088 Uiso 1 1 calc R . .
H90B H 0.8020 0.4775 0.4902 0.088 Uiso 1 1 calc R . .
C91 C 0.9149(8) 0.4171(8) 0.4238(5) 0.055 Uani 1 1 d . . .
H91A H 0.9652 0.4345 0.3909 0.066 Uiso 1 1 calc R . .
C92 C 0.8912(12) 0.3130(8) 0.4325(5) 0.101 Uani 1 1 d . . .
H92A H 0.9332 0.2758 0.4013 0.152 Uiso 1 1 calc R . .
H92B H 0.8156 0.3030 0.4354 0.152 Uiso 1 1 calc R . .
H92C H 0.9090 0.2912 0.4666 0.152 Uiso 1 1 calc R . .
N5 N 0.7030(8) 0.5059(7) 0.1356(4) 0.032 Uani 1 1 d . . .
C93 C 0.6553(9) 0.4691(8) 0.1955(5) 0.041 Uani 1 1 d . . .
H93A H 0.6153 0.5232 0.2172 0.049 Uiso 1 1 calc R . .
H93B H 0.6041 0.4173 0.1940 0.049 Uiso 1 1 calc R . .
C94 C 0.7337(11) 0.4309(9) 0.2248(5) 0.040 Uani 1 1 d . . .
H94A H 0.7813 0.4841 0.2291 0.048 Uiso 1 1 calc R . .
H94B H 0.7776 0.3802 0.2018 0.048 Uiso 1 1 calc R . .
C95 C 0.6836(10) 0.3873(8) 0.2826(5) 0.047 Uani 1 1 d . . .
H95A H 0.7408 0.3608 0.2985 0.057 Uiso 1 1 calc R . .
H95B H 0.6374 0.3329 0.2783 0.057 Uiso 1 1 calc R . .
C96 C 0.6168(13) 0.4633(11) 0.3234(6) 0.072 Uani 1 1 d . . .
H96A H 0.5872 0.4321 0.3590 0.108 Uiso 1 1 calc R . .
H96B H 0.5590 0.4888 0.3082 0.108 Uiso 1 1 calc R . .
H96C H 0.6624 0.5167 0.3285 0.108 Uiso 1 1 calc R . .
C97 C 0.7630(7) 0.5929(6) 0.1389(4) 0.023 Uani 1 1 d . . .
H97A H 0.8336 0.5988 0.1174 0.027 Uiso 1 1 calc R . .
C98 C 0.7118(10) 0.6734(9) 0.1768(5) 0.034 Uani 1 1 d . . .
H98A H 0.7092 0.6554 0.2155 0.041 Uiso 1 1 calc R . .
H98B H 0.6384 0.6850 0.1734 0.041 Uiso 1 1 calc R . .
C99 C 0.7766(8) 0.7643(8) 0.1610(5) 0.045 Uani 1 1 d . . .
H99A H 0.7584 0.7959 0.1288 0.054 Uiso 1 1 calc R . .
H99B H 0.8532 0.7475 0.1511 0.054 Uiso 1 1 calc R . .
C100 C 0.7506(10) 0.8362(8) 0.2126(5) 0.058 Uani 1 1 d . . .
H10C H 0.7917 0.8955 0.2032 0.088 Uiso 1 1 calc R . .
H10D H 0.7692 0.8044 0.2442 0.088 Uiso 1 1 calc R . .
H10E H 0.6748 0.8526 0.2220 0.088 Uiso 1 1 calc R . .
C101 C 0.6100(9) 0.5303(8) 0.1116(5) 0.035 Uani 1 1 d . . .
H10F H 0.5655 0.5799 0.1353 0.042 Uiso 1 1 calc R . .
H10G H 0.5668 0.4715 0.1133 0.042 Uiso 1 1 calc R . .
C102 C 0.6375(9) 0.5683(7) 0.0518(4) 0.039 Uani 1 1 d . . .
H10H H 0.6729 0.6318 0.0495 0.047 Uiso 1 1 calc R . .
H10I H 0.6852 0.5220 0.0272 0.047 Uiso 1 1 calc R . .
C103 C 0.5340(10) 0.5785(9) 0.0357(5) 0.040 Uani 1 1 d . . .
H10J H 0.4852 0.6230 0.0611 0.048 Uiso 1 1 calc R . .
H10K H 0.4997 0.5147 0.0365 0.048 Uiso 1 1 calc R . .
C104 C 0.5643(9) 0.6229(7) -0.0271(5) 0.051 Uani 1 1 d . . .
H10L H 0.4996 0.6314 -0.0402 0.077 Uiso 1 1 calc R . .
H10M H 0.6129 0.5781 -0.0515 0.077 Uiso 1 1 calc R . .
H10N H 0.5985 0.6857 -0.0271 0.077 Uiso 1 1 calc R . .
C105 C 0.7756(10) 0.4358(8) 0.1016(5) 0.032 Uani 1 1 d . . .
H10O H 0.8365 0.4241 0.1182 0.039 Uiso 1 1 calc R . .
H10P H 0.8034 0.4643 0.0646 0.039 Uiso 1 1 calc R . .
C106 C 0.7219(9) 0.3324(8) 0.0947(5) 0.044 Uani 1 1 d . . .
H10Q H 0.7002 0.2983 0.1306 0.053 Uiso 1 1 calc R . .
H10R H 0.6593 0.3415 0.0792 0.053 Uiso 1 1 calc R . .
C107 C 0.8120(11) 0.2751(10) 0.0541(6) 0.048 Uani 1 1 d . . .
H10S H 0.8399 0.3164 0.0214 0.057 Uiso 1 1 calc R . .
H10T H 0.7811 0.2170 0.0413 0.057 Uiso 1 1 calc R . .
C108 C 0.9081(8) 0.2414(7) 0.0791(5) 0.048 Uani 1 1 d . . .
H10U H 0.9608 0.2062 0.0509 0.071 Uiso 1 1 calc R . .
H10V H 0.8819 0.1988 0.1108 0.071 Uiso 1 1 calc R . .
H10W H 0.9409 0.2984 0.0908 0.071 Uiso 1 1 calc R . .
N6 N 0.1813(9) 0.5252(8) 0.1502(4) 0.037 Uani 1 1 d . . .
C109 C 0.2547(7) 0.5457(8) 0.1910(4) 0.034 Uani 1 1 d . . .
H10X H 0.2853 0.4839 0.2008 0.041 Uiso 1 1 calc R . .
H10Y H 0.3137 0.5880 0.1727 0.041 Uiso 1 1 calc R . .
C110 C 0.1891(8) 0.5956(7) 0.2441(5) 0.037 Uani 1 1 d . . .
H11B H 0.1601 0.6588 0.2351 0.044 Uiso 1 1 calc R . .
H11C H 0.1296 0.5542 0.2629 0.044 Uiso 1 1 calc R . .
C111 C 0.2673(9) 0.6102(8) 0.2812(4) 0.060 Uani 1 1 d . . .
H11D H 0.3327 0.6422 0.2606 0.072 Uiso 1 1 calc R . .
H11E H 0.2866 0.5474 0.2959 0.072 Uiso 1 1 calc R . .
C112 C 0.1993(12) 0.6812(11) 0.3319(5) 0.086 Uani 1 1 d . . .
H11F H 0.2431 0.6945 0.3578 0.128 Uiso 1 1 calc R . .
H11G H 0.1346 0.6483 0.3514 0.128 Uiso 1 1 calc R . .
H11H H 0.1805 0.7424 0.3163 0.128 Uiso 1 1 calc R . .
C113 C 0.0907(8) 0.4576(7) 0.1771(5) 0.033 Uani 1 1 d . . .
H11I H 0.0200 0.4692 0.1743 0.040 Uiso 1 1 calc R . .
C114 C 0.1179(7) 0.3765(6) 0.2066(4) 0.030 Uani 1 1 d . . .
H11J H 0.1528 0.3986 0.2353 0.036 Uiso 1 1 calc R . .
H11K H 0.1676 0.3328 0.1811 0.036 Uiso 1 1 calc R . .
C115 C 0.0149(10) 0.3223(8) 0.2335(5) 0.052 Uani 1 1 d . . .
H11L H -0.0173 0.2971 0.2044 0.063 Uiso 1 1 calc R . .
H11M H -0.0365 0.3677 0.2567 0.063 Uiso 1 1 calc R . .
C116 C 0.0413(11) 0.2305(10) 0.2721(5) 0.073 Uani 1 1 d . . .
H11N H -0.0244 0.1967 0.2889 0.109 Uiso 1 1 calc R . .
H11O H 0.0724 0.2556 0.3011 0.109 Uiso 1 1 calc R . .
H11P H 0.0915 0.1852 0.2489 0.109 Uiso 1 1 calc R . .
C117 C 0.2619(10) 0.4740(10) 0.1034(5) 0.045 Uani 1 1 d . . .
H11Q H 0.3145 0.5216 0.0842 0.054 Uiso 1 1 calc R . .
H11R H 0.3002 0.4231 0.1193 0.054 Uiso 1 1 calc R . .
C118 C 0.2089(10) 0.4275(9) 0.0615(5) 0.035 Uani 1 1 d . . .
H11S H 0.1589 0.3774 0.0801 0.042 Uiso 1 1 calc R . .
H11T H 0.1681 0.4776 0.0466 0.042 Uiso 1 1 calc R . .
C119 C 0.2919(7) 0.3812(6) 0.0143(4) 0.024 Uani 1 1 d . . .
H11U H 0.3386 0.4326 -0.0057 0.028 Uiso 1 1 calc R . .
H11V H 0.3364 0.3355 0.0299 0.028 Uiso 1 1 calc R . .
C120 C 0.2448(12) 0.3273(11) -0.0264(6) 0.055 Uani 1 1 d . . .
H12B H 0.3020 0.2996 -0.0554 0.083 Uiso 1 1 calc R . .
H12C H 0.2021 0.3723 -0.0428 0.083 Uiso 1 1 calc R . .
H12D H 0.1999 0.2752 -0.0072 0.083 Uiso 1 1 calc R . .
C121 C 0.1401(7) 0.6144(8) 0.1289(4) 0.030 Uani 1 1 d . . .
H12E H 0.0658 0.6264 0.1367 0.036 Uiso 1 1 calc R . .
C122 C 0.2171(12) 0.6877(10) 0.0944(7) 0.064 Uani 1 1 d . . .
H12F H 0.2675 0.6554 0.0634 0.076 Uiso 1 1 calc R . .
H12G H 0.2573 0.7219 0.1173 0.076 Uiso 1 1 calc R . .
C123 C 0.1318(14) 0.7678(10) 0.0704(7) 0.140 Uani 1 1 d . . .
H12H H 0.1701 0.8067 0.0386 0.168 Uiso 1 1 calc R . .
H12I H 0.0727 0.7335 0.0606 0.168 Uiso 1 1 calc R . .
C124 C 0.0971(17) 0.8242(12) 0.1176(7) 0.159 Uani 1 1 d . . .
H12J H 0.0473 0.8741 0.1109 0.239 Uiso 1 1 calc R . .
H12K H 0.1581 0.8552 0.1266 0.239 Uiso 1 1 calc R . .
H12L H 0.0618 0.7828 0.1484 0.239 Uiso 1 1 calc R . .
N7 N 0.3986(8) 0.0351(8) 0.2929(4) 0.037 Uani 1 1 d . . .
C125 C 0.3498(8) 0.1243(8) 0.3280(5) 0.036 Uani 1 1 d . . .
H12M H 0.3255 0.1208 0.3669 0.043 Uiso 1 1 calc R . .
C126 C 0.3433(14) 0.2149(9) 0.2973(6) 0.074 Uani 1 1 d . . .
H12N H 0.2971 0.2065 0.2716 0.089 Uiso 1 1 calc R . .
H12O H 0.4146 0.2337 0.2758 0.089 Uiso 1 1 calc R . .
C127 C 0.2953(19) 0.2952(10) 0.3416(7) 0.128 Uani 1 1 d . . .
H12P H 0.2217 0.3055 0.3571 0.153 Uiso 1 1 calc R . .
C128 C 0.3638(7) 0.3411(6) 0.3530(4) 0.053 Uani 1 1 d . . .
H12Q H 0.3322 0.3903 0.3804 0.079 Uiso 1 1 calc R . .
H12R H 0.4053 0.3730 0.3198 0.079 Uiso 1 1 calc R . .
H12S H 0.4101 0.2978 0.3682 0.079 Uiso 1 1 calc R . .
C129 C 0.4053(9) -0.0453(7) 0.3362(4) 0.030 Uani 1 1 d . . .
H12T H 0.4468 -0.0208 0.3615 0.037 Uiso 1 1 calc R . .
H12U H 0.3330 -0.0590 0.3584 0.037 Uiso 1 1 calc R . .
C130 C 0.4570(9) -0.1404(8) 0.3099(5) 0.036 Uani 1 1 d . . .
H13C H 0.5286 -0.1276 0.2865 0.043 Uiso 1 1 calc R . .
H13D H 0.4137 -0.1684 0.2864 0.043 Uiso 1 1 calc R . .
C131 C 0.4646(7) -0.2127(7) 0.3571(4) 0.033 Uani 1 1 d . . .
H13E H 0.5121 -0.1856 0.3785 0.039 Uiso 1 1 calc R . .
H13F H 0.3934 -0.2192 0.3823 0.039 Uiso 1 1 calc R . .
C132 C 0.5045(9) -0.3096(8) 0.3370(4) 0.040 Uani 1 1 d . . .
H13G H 0.5074 -0.3515 0.3685 0.060 Uiso 1 1 calc R . .
H13H H 0.5757 -0.3041 0.3128 0.060 Uiso 1 1 calc R . .
H13I H 0.4569 -0.3378 0.3165 0.060 Uiso 1 1 calc R . .
C133 C 0.4990(9) 0.0613(8) 0.2509(4) 0.045 Uani 1 1 d . . .
H13J H 0.4864 0.1206 0.2307 0.055 Uiso 1 1 calc R . .
H13K H 0.5195 0.0081 0.2238 0.055 Uiso 1 1 calc R . .
C134 C 0.5965(10) 0.0801(11) 0.2815(6) 0.053 Uani 1 1 d . . .
H13L H 0.5767 0.1310 0.3100 0.063 Uiso 1 1 calc R . .
H13M H 0.6159 0.0199 0.2986 0.063 Uiso 1 1 calc R . .
C135 C 0.6877(10) 0.1134(10) 0.2335(6) 0.054 Uani 1 1 d . . .
H13N H 0.6702 0.1776 0.2198 0.065 Uiso 1 1 calc R . .
H13O H 0.6982 0.0666 0.2028 0.065 Uiso 1 1 calc R . .
C136 C 0.7900(9) 0.1198(8) 0.2542(5) 0.048 Uani 1 1 d . . .
H13P H 0.8485 0.1409 0.2240 0.071 Uiso 1 1 calc R . .
H13Q H 0.8072 0.0559 0.2674 0.071 Uiso 1 1 calc R . .
H13R H 0.7793 0.1666 0.2844 0.071 Uiso 1 1 calc R . .
C137 C 0.3197(10) 0.0059(10) 0.2575(5) 0.051 Uani 1 1 d . . .
H13S H 0.3124 0.0604 0.2326 0.061 Uiso 1 1 calc R . .
H13T H 0.3493 -0.0506 0.2343 0.061 Uiso 1 1 calc R . .
C138 C 0.2166(8) -0.0180(10) 0.2909(5) 0.045 Uani 1 1 d . . .
H13U H 0.1753 0.0417 0.3042 0.054 Uiso 1 1 calc R . .
H13V H 0.2233 -0.0573 0.3232 0.054 Uiso 1 1 calc R . .
C139 C 0.1560(11) -0.0826(12) 0.2494(6) 0.081 Uani 1 1 d . . .
H13W H 0.1751 -0.0551 0.2117 0.097 Uiso 1 1 calc R . .
H13X H 0.1819 -0.1506 0.2475 0.097 Uiso 1 1 calc R . .
C140 C 0.0343(12) -0.0805(13) 0.2710(7) 0.092 Uani 1 1 d . . .
H14C H 0.0023 -0.1181 0.2463 0.138 Uiso 1 1 calc R . .
H14D H 0.0083 -0.0133 0.2722 0.138 Uiso 1 1 calc R . .
H14E H 0.0151 -0.1087 0.3080 0.138 Uiso 1 1 calc R . .
N8 N 0.4633(6) 0.0529(6) 0.0139(3) 0.033 Uani 1 1 d . . .
C141 C 0.5192(11) 0.0389(9) 0.0587(6) 0.061 Uani 1 1 d . . .
H14F H 0.4829 0.0466 0.0962 0.073 Uiso 1 1 calc R . .
C142 C 0.6386(8) 0.0114(8) 0.0421(4) 0.029 Uani 1 1 d . . .
H14G H 0.6472 -0.0543 0.0258 0.035 Uiso 1 1 calc R . .
H14H H 0.6759 0.0574 0.0136 0.035 Uiso 1 1 calc R . .
C143 C 0.6885(10) 0.0133(10) 0.0909(5) 0.057 Uani 1 1 d . . .
H14I H 0.6518 -0.0341 0.1187 0.068 Uiso 1 1 calc R . .
H14J H 0.6764 0.0784 0.1079 0.068 Uiso 1 1 calc R . .
C144 C 0.8126(9) -0.0106(9) 0.0767(5) 0.054 Uani 1 1 d . . .
H14K H 0.8382 -0.0077 0.1104 0.081 Uiso 1 1 calc R . .
H14L H 0.8502 0.0371 0.0500 0.081 Uiso 1 1 calc R . .
H14M H 0.8256 -0.0757 0.0608 0.081 Uiso 1 1 calc R . .
C145 C 0.3606(10) 0.1112(10) 0.0357(5) 0.057 Uani 1 1 d . . .
H14N H 0.3505 0.1744 0.0223 0.068 Uiso 1 1 calc R . .
C146 C 0.2689(8) 0.0587(9) 0.0834(5) 0.064 Uani 1 1 d . . .
H14O H 0.2570 -0.0083 0.0726 0.077 Uiso 1 1 calc R . .
H14P H 0.2892 0.0568 0.1190 0.077 Uiso 1 1 calc R . .
C147 C 0.1769(10) 0.1176(9) 0.0869(6) 0.057 Uani 1 1 d . . .
H14Q H 0.1504 0.1099 0.0533 0.069 Uiso 1 1 calc R . .
H14R H 0.1942 0.1867 0.0901 0.069 Uiso 1 1 calc R . .
C148 C 0.0902(12) 0.0860(13) 0.1388(7) 0.101 Uani 1 1 d . . .
H14S H 0.0262 0.1262 0.1417 0.152 Uiso 1 1 calc R . .
H14T H 0.1168 0.0943 0.1719 0.152 Uiso 1 1 calc R . .
H14U H 0.0731 0.0177 0.1353 0.152 Uiso 1 1 calc R . .
C149 C 0.4539(12) -0.0425(12) -0.0178(8) 0.119 Uani 1 1 d . . .
H14V H 0.5087 -0.0902 -0.0223 0.143 Uiso 1 1 calc R . .
C150 C 0.3634(9) -0.0597(9) -0.0403(5) 0.066 Uani 1 1 d . . .
H15A H 0.3619 -0.0098 -0.0688 0.079 Uiso 1 1 calc R . .
H15B H 0.2981 -0.0510 -0.0106 0.079 Uiso 1 1 calc R . .
C151 C 0.3610(9) -0.1557(9) -0.0650(5) 0.049 Uani 1 1 d . . .
H15C H 0.2932 -0.1620 -0.0759 0.059 Uiso 1 1 calc R . .
H15D H 0.3628 -0.2058 -0.0367 0.059 Uiso 1 1 calc R . .
C152 C 0.4589(11) -0.1769(11) -0.1188(6) 0.069 Uani 1 1 d . . .
H15E H 0.4520 -0.2420 -0.1329 0.103 Uiso 1 1 calc R . .
H15F H 0.5264 -0.1726 -0.1082 0.103 Uiso 1 1 calc R . .
H15G H 0.4568 -0.1288 -0.1476 0.103 Uiso 1 1 calc R . .
C153 C 0.5301(8) 0.1053(7) -0.0386(4) 0.042 Uani 1 1 d . . .
H15H H 0.5936 0.0650 -0.0548 0.050 Uiso 1 1 calc R . .
H15I H 0.4873 0.1112 -0.0663 0.050 Uiso 1 1 calc R . .
C154 C 0.5641(10) 0.2023(10) -0.0267(6) 0.064 Uani 1 1 d . . .
H15J H 0.5962 0.1973 0.0053 0.076 Uiso 1 1 calc R . .
H15K H 0.5005 0.2449 -0.0159 0.076 Uiso 1 1 calc R . .
C155 C 0.6423(10) 0.2499(9) -0.0737(5) 0.044 Uani 1 1 d . . .
H15L H 0.7061 0.2078 -0.0850 0.052 Uiso 1 1 calc R . .
H15M H 0.6102 0.2573 -0.1055 0.052 Uiso 1 1 calc R . .
C156 C 0.6744(15) 0.3480(14) -0.0576(9) 0.110 Uani 1 1 d . . .
H15N H 0.7251 0.3768 -0.0889 0.165 Uiso 1 1 calc R . .
H15O H 0.7074 0.3408 -0.0265 0.165 Uiso 1 1 calc R . .
H15P H 0.6116 0.3903 -0.0470 0.165 Uiso 1 1 calc R . .
B1 B 0.7595(14) 0.4288(12) 0.6090(8) 0.061 Uani 1 1 d . . .
F1 F 0.7875(4) 0.3518(4) 0.5691(3) 0.049 Uani 1 1 d . . .
F2 F 0.6793(5) 0.4821(5) 0.5881(2) 0.057 Uani 1 1 d . . .
F3 F 0.7272(6) 0.4001(6) 0.6576(3) 0.055 Uani 1 1 d . . .
F4 F 0.8500(5) 0.4815(5) 0.5995(2) 0.056 Uani 1 1 d . . .
B2 B 0.3018(13) 0.0791(13) 0.4695(6) 0.040 Uani 1 1 d . . .
F5 F 0.2450(6) 0.0147(6) 0.4491(3) 0.066 Uani 1 1 d . . .
F6 F 0.4081(6) 0.0638(5) 0.4479(3) 0.055 Uani 1 1 d . . .
F7 F 0.2804(6) 0.0769(5) 0.5277(3) 0.062 Uani 1 1 d . . .
F8 F 0.2793(7) 0.1723(6) 0.4573(4) 0.062 Uani 1 1 d . . .
B3 B 0.8944(12) 0.6316(13) 0.2821(7) 0.050 Uani 1 1 d . . .
F9 F 0.9592(6) 0.6897(6) 0.3107(3) 0.063 Uani 1 1 d . . .
F10 F 0.9173(6) 0.5352(6) 0.2969(4) 0.060 Uani 1 1 d . . .
F11 F 0.7893(5) 0.6612(5) 0.3028(3) 0.055 Uani 1 1 d . . .
F12 F 0.9289(6) 0.6498(5) 0.2275(3) 0.066 Uani 1 1 d . . .
B4 B 0.7370(13) 0.9033(12) 0.6131(6) 0.039 Uani 1 1 d . . .
F13 F 0.6772(9) 0.9087(6) 0.6680(3) 0.105 Uani 1 1 d . . .
F14 F 0.8316(5) 0.8533(5) 0.6102(3) 0.074 Uani 1 1 d . . .
F15 F 0.7555(7) 0.9953(6) 0.5933(4) 0.060 Uani 1 1 d . . .
F16 F 0.6904(6) 0.8475(6) 0.5839(4) 0.066 Uani 1 1 d . . .
B5 B 0.4378(9) 0.2744(8) 0.1524(5) 0.026 Uani 1 1 d . . .
F17 F 0.4603(6) 0.3059(6) 0.0956(3) 0.058 Uani 1 1 d . . .
F18 F 0.5205(6) 0.2119(6) 0.1518(4) 0.112 Uani 1 1 d . . .
F19 F 0.3458(6) 0.2198(5) 0.1655(3) 0.065 Uani 1 1 d . . .
F20 F 0.4304(7) 0.3523(6) 0.1832(3) 0.096 Uani 1 1 d . . .
B6 B 0.4619(12) 0.8079(11) 0.1378(6) 0.037 Uani 1 1 d . . .
F21 F 0.5385(5) 0.8007(5) 0.0892(3) 0.061 Uani 1 1 d . . .
F22 F 0.5129(6) 0.8541(5) 0.1745(3) 0.058 Uani 1 1 d . . .
F23 F 0.3793(5) 0.8555(5) 0.1271(3) 0.077 Uani 1 1 d . . .
F24 F 0.4392(6) 0.7159(6) 0.1586(4) 0.055 Uani 1 1 d . . .

loop_
_atom_site_aniso_label
_atom_site_aniso_U_11
_atom_site_aniso_U_22
_atom_site_aniso_U_33
_atom_site_aniso_U_23
_atom_site_aniso_U_13
_atom_site_aniso_U_12
Rh1 0.029 0.026 0.031 -0.003 -0.007 -0.002
C1 0.020 0.038 0.041 0.004 -0.004 -0.005
C2 0.036 0.032 0.032 -0.008 -0.014 -0.004
C3 0.034 0.035 0.021 0.004 -0.004 -0.016
C4 0.009 0.033 0.027 0.003 0.000 -0.013
C5 0.035 0.054 0.031 0.007 -0.009 -0.004
C6 0.028 0.019 0.030 0.004 -0.005 0.001
O1 0.050 0.037 0.049 0.002 -0.016 0.001
O2 0.034 0.060 0.037 0.008 -0.016 -0.006
C7 0.026 0.023 0.029 0.000 0.003 -0.004
C8 0.031 0.028 0.028 -0.004 -0.009 -0.006
C9 0.033 0.048 0.064 -0.016 -0.002 -0.001
C10 0.033 0.034 0.037 0.002 -0.006 -0.001
C11 0.032 0.042 0.021 -0.016 -0.003 -0.006
C12 0.017 0.032 0.013 -0.005 -0.009 -0.007
C13 0.043 0.054 0.035 0.017 0.001 -0.010
C14 0.034 0.024 0.030 -0.001 -0.007 -0.008
Rh2 0.029 0.027 0.031 -0.003 -0.006 -0.002
C15 0.041 0.031 0.027 0.004 -0.013 0.001
C16 0.030 0.042 0.037 -0.007 -0.002 -0.007
C17 0.024 0.022 0.037 -0.016 0.000 0.003
C18 0.039 0.047 0.040 -0.012 -0.002 -0.006
C19 0.022 0.038 0.033 -0.003 -0.010 -0.005
C20 0.019 0.040 0.024 0.006 -0.009 -0.006
O3 0.034 0.054 0.030 0.000 -0.021 -0.009
O4 0.036 0.048 0.028 -0.015 -0.009 -0.005
C21 0.027 0.027 0.033 -0.002 -0.006 -0.005
C22 0.023 0.033 0.048 -0.002 -0.019 -0.012
C23 0.036 0.037 0.061 0.011 -0.020 -0.002
C24 0.032 0.029 0.040 -0.002 -0.021 -0.001
C25 0.056 0.040 0.056 0.005 0.001 0.013
C26 0.039 0.037 0.025 0.008 -0.003 0.002
C27 0.034 0.040 0.039 -0.010 -0.010 0.004
C28 0.028 0.022 0.026 0.007 -0.013 0.002
N1 0.021 0.032 0.031 -0.008 -0.015 0.000
C29 0.049 0.030 0.053 0.008 -0.008 0.004
C30 0.052 0.040 0.071 0.007 -0.013 -0.010
C31 0.076 0.026 0.069 -0.003 -0.018 0.006
C32 0.055 0.057 0.040 -0.012 -0.014 0.010
C33 0.031 0.035 0.032 -0.009 -0.007 -0.010
C34 0.046 0.038 0.034 -0.012 -0.018 0.003
C35 0.053 0.060 0.051 -0.027 -0.030 0.013
C36 0.059 0.036 0.032 -0.014 -0.008 -0.001
C37 0.047 0.038 0.035 0.006 -0.029 -0.005
C38 0.047 0.042 0.083 0.028 -0.031 -0.005
C39 0.037 0.025 0.088 0.006 -0.004 0.004
C40 0.074 0.072 0.087 0.028 -0.042 -0.034
C41 0.040 0.056 0.046 -0.022 -0.016 0.006
C42 0.053 0.103 0.036 -0.026 -0.017 -0.020
C43 0.045 0.115 0.050 -0.032 -0.018 -0.014
C44 0.065 0.106 0.041 -0.029 -0.014 -0.018
N2 0.036 0.031 0.036 0.002 0.004 0.011
C45 0.029 0.035 0.041 -0.006 -0.001 -0.002
C46 0.017 0.035 0.038 -0.008 -0.011 0.005
C47 0.043 0.025 0.034 -0.003 -0.008 0.009
C48 0.044 0.081 0.043 -0.005 -0.005 0.043
C49 0.036 0.046 0.017 0.010 0.001 0.021
C50 0.048 0.071 0.044 -0.003 -0.006 0.004
C51 0.087 0.064 0.035 0.015 -0.019 0.007
C52 0.057 0.054 0.049 0.022 -0.004 0.000
C53 0.036 0.037 0.071 -0.011 -0.004 -0.015
C54 0.046 0.022 0.051 -0.009 0.000 0.003
C55 0.042 0.030 0.030 0.001 -0.010 -0.002
C56 0.062 0.039 0.043 0.005 -0.024 -0.008
C57 0.028 0.036 0.034 0.009 -0.010 0.019
C58 0.027 0.040 0.032 -0.006 -0.006 0.013
C59 0.039 0.051 0.030 -0.002 -0.008 0.022
C60 0.048 0.070 0.029 0.000 -0.011 0.027
N3 0.051 0.034 0.036 0.012 -0.021 -0.014
C61 0.046 0.032 0.043 0.010 -0.016 0.015
C62 0.121 0.050 0.068 -0.026 -0.040 0.045
C63 0.071 0.029 0.069 -0.014 -0.011 -0.005
C64 0.043 0.037 0.072 0.004 -0.015 -0.001
C65 0.064 0.056 0.099 0.043 -0.051 -0.005
C66 0.074 0.023 0.073 0.004 0.007 -0.011
C67 0.039 0.036 0.061 0.013 0.008 -0.003
C68 0.047 0.044 0.076 -0.007 -0.043 0.007
C69 0.028 0.053 0.054 0.030 -0.016 -0.006
C70 0.031 0.084 0.071 0.009 -0.001 0.025
C71 0.066 0.059 0.065 0.012 -0.043 0.008
C72 0.038 0.055 0.049 0.021 -0.008 0.006
C73 0.066 0.035 0.091 -0.038 -0.009 -0.010
C74 0.013 0.028 0.109 -0.026 -0.006 0.003
C75 0.101 0.086 0.061 -0.011 -0.036 0.009
C76 0.041 0.124 0.086 -0.009 0.009 0.045
N4 0.049 0.030 0.032 0.002 -0.005 0.004
C77 0.033 0.034 0.028 0.011 -0.009 -0.004
C78 0.034 0.049 0.044 0.001 0.004 0.005
C79 0.051 0.055 0.045 0.002 -0.023 -0.009
C80 0.039 0.047 0.064 0.002 -0.020 -0.015
C81 0.046 0.032 0.041 0.004 0.013 0.008
C82 0.054 0.030 0.043 -0.002 0.012 0.003
C83 0.080 0.028 0.046 -0.003 -0.007 0.027
C84 0.050 0.052 0.094 -0.037 -0.020 0.015
C85 0.032 0.038 0.033 0.020 -0.012 -0.005
C86 0.037 0.037 0.040 -0.006 -0.011 -0.002
C87 0.043 0.051 0.048 0.011 -0.011 -0.012
C88 0.057 0.050 0.095 -0.006 -0.004 0.013
C89 0.088 0.021 0.046 0.006 0.024 0.016
C90 0.067 0.039 0.089 0.018 0.029 0.015
C91 0.042 0.042 0.079 -0.007 -0.011 0.005
C92 0.173 0.045 0.092 0.001 -0.044 0.020
N5 0.032 0.032 0.028 0.000 -0.001 -0.004
C93 0.046 0.030 0.043 0.003 -0.003 -0.024
C94 0.064 0.024 0.032 0.009 -0.015 0.003
C95 0.060 0.030 0.043 -0.010 0.004 -0.003
C96 0.099 0.051 0.060 -0.015 -0.007 0.019
C97 0.024 0.017 0.025 0.003 -0.004 0.005
C98 0.032 0.031 0.035 0.001 -0.003 -0.004
C99 0.043 0.029 0.061 -0.012 -0.009 -0.001
C100 0.046 0.027 0.089 -0.024 0.010 -0.004
C101 0.034 0.027 0.041 -0.003 -0.003 -0.006
C102 0.052 0.034 0.031 0.006 -0.008 -0.016
C103 0.053 0.030 0.041 0.008 -0.019 -0.008
C104 0.068 0.029 0.065 0.006 -0.032 -0.008
C105 0.035 0.020 0.037 -0.006 0.003 0.005
C106 0.060 0.021 0.045 -0.002 -0.001 -0.005
C107 0.041 0.045 0.059 0.001 -0.016 0.011
C108 0.043 0.031 0.072 -0.011 -0.020 0.009
N6 0.044 0.035 0.033 -0.007 -0.011 0.001
C109 0.028 0.050 0.028 -0.004 -0.013 -0.021
C110 0.033 0.039 0.041 -0.012 -0.013 0.005
C111 0.056 0.086 0.035 -0.018 -0.005 -0.026
C112 0.086 0.120 0.041 -0.019 0.005 -0.047
C113 0.019 0.019 0.056 -0.014 0.002 0.001
C114 0.025 0.028 0.039 -0.007 -0.010 0.002
C115 0.061 0.050 0.055 0.019 -0.030 -0.020
C116 0.083 0.056 0.075 0.035 -0.014 0.018
C117 0.037 0.067 0.035 -0.017 -0.017 0.028
C118 0.041 0.029 0.039 -0.006 -0.018 0.010
C119 0.027 0.018 0.023 -0.001 0.001 -0.005
C120 0.074 0.048 0.053 -0.012 -0.031 0.008
C121 0.029 0.032 0.033 -0.010 -0.014 0.002
C122 0.073 0.036 0.071 0.019 0.003 -0.004
C123 0.175 0.060 0.126 -0.035 0.082 -0.057
C124 0.244 0.105 0.129 -0.017 -0.040 -0.105
N7 0.035 0.036 0.042 -0.007 -0.010 -0.002
C125 0.044 0.031 0.037 -0.006 -0.018 0.002
C126 0.134 0.020 0.059 0.005 -0.007 0.011
C127 0.218 0.029 0.113 -0.018 0.003 0.022
C128 0.062 0.032 0.073 -0.008 -0.031 0.007
C129 0.053 0.022 0.025 -0.008 -0.026 -0.001
C130 0.050 0.024 0.042 0.002 -0.028 0.004
C131 0.022 0.036 0.043 0.002 -0.012 -0.007
C132 0.042 0.034 0.043 0.014 -0.012 0.009
C133 0.054 0.038 0.037 -0.017 0.004 -0.014
C134 0.042 0.054 0.063 0.002 -0.012 -0.014
C135 0.042 0.035 0.073 -0.017 0.010 -0.001
C136 0.039 0.043 0.064 -0.009 -0.016 -0.022
C137 0.047 0.060 0.050 -0.021 -0.019 -0.005
C138 0.040 0.058 0.042 -0.010 -0.018 -0.014
C139 0.065 0.114 0.066 0.000 -0.018 -0.050
C140 0.062 0.092 0.116 0.003 -0.006 -0.013
N8 0.033 0.024 0.048 -0.001 -0.022 0.001
C141 0.067 0.058 0.062 -0.031 -0.024 0.013
C142 0.033 0.025 0.029 0.003 -0.005 -0.005
C143 0.045 0.075 0.050 0.007 -0.010 -0.007
C144 0.042 0.046 0.066 0.004 0.002 0.006
C145 0.057 0.075 0.048 0.010 -0.032 0.030
C146 0.067 0.045 0.101 0.016 -0.063 -0.001
C147 0.050 0.038 0.074 0.006 0.002 0.012
C148 0.063 0.115 0.126 0.036 -0.023 -0.004
C149 0.066 0.091 0.206 -0.098 -0.040 -0.004
C150 0.046 0.079 0.073 -0.016 -0.013 -0.048
C151 0.033 0.041 0.080 -0.020 -0.025 -0.005
C152 0.051 0.057 0.097 -0.043 -0.015 -0.004
C153 0.034 0.036 0.051 -0.011 -0.002 -0.008
C154 0.052 0.088 0.063 0.006 -0.039 0.000
C155 0.044 0.051 0.038 0.004 -0.014 -0.008
C156 0.090 0.091 0.162 -0.021 -0.056 -0.006
B1 0.065 0.039 0.085 -0.013 -0.027 0.003
F1 0.055 0.041 0.055 -0.008 -0.022 0.013
F2 0.040 0.066 0.061 0.027 -0.008 0.009
F3 0.049 0.075 0.042 0.000 -0.017 0.010
F4 0.032 0.072 0.059 -0.026 -0.002 -0.011
B2 0.048 0.054 0.025 -0.009 -0.021 0.007
F5 0.058 0.059 0.069 -0.026 0.010 -0.033
F6 0.061 0.064 0.040 -0.019 -0.011 0.015
F7 0.071 0.061 0.047 0.001 0.001 0.026
F8 0.078 0.044 0.063 -0.012 -0.014 0.019
B3 0.035 0.054 0.049 -0.010 0.015 -0.002
F9 0.051 0.075 0.056 -0.016 0.002 -0.007
F10 0.056 0.059 0.064 -0.003 -0.013 -0.005
F11 0.038 0.083 0.046 -0.012 -0.013 0.012
F12 0.076 0.088 0.032 -0.008 -0.008 0.022
B4 0.052 0.032 0.036 0.000 -0.015 -0.003
F13 0.207 0.049 0.044 0.001 -0.006 0.012
F14 0.050 0.053 0.131 -0.023 -0.046 0.022
F15 0.053 0.031 0.085 0.020 0.006 0.000
F16 0.061 0.054 0.086 -0.021 -0.022 -0.007
B5 0.032 0.020 0.032 0.008 -0.022 0.000
F17 0.063 0.070 0.047 -0.010 -0.028 0.025
F18 0.047 0.102 0.185 0.095 -0.025 -0.004
F19 0.063 0.060 0.078 -0.008 -0.028 -0.013
F20 0.156 0.075 0.056 -0.005 -0.018 -0.066
B6 0.028 0.030 0.052 -0.003 -0.007 0.002
F21 0.069 0.050 0.053 -0.014 0.008 -0.009
F22 0.060 0.048 0.068 -0.019 -0.018 -0.002
F23 0.066 0.066 0.099 0.018 -0.023 0.007
F24 0.051 0.037 0.075 0.001 -0.012 -0.005

loop_
_geom_bond_atom_site_label_1
_geom_bond_atom_site_label_2
_geom_bond_distance
_geom_bond_site_symmetry_2
_geom_bond_publ_flag
Rh1 C8 2.114(11) . ?
Rh1 C7 2.115(10) . ?
Rh1 C11 2.138(12) . ?
Rh1 C12 2.139(9) . ?
Rh1 C2 2.230(11) . ?
Rh1 C3 2.280(12) . ?
Rh1 C5 2.288(12) . ?
Rh1 C6 2.307(11) . ?
Rh1 C1 2.465(11) . ?
Rh1 C4 2.469(10) . ?
C1 O1 1.266(14) . ?
C1 C6 1.445(16) . ?
C1 C2 1.528(16) . ?
C2 C3 1.305(14) . ?
C3 C4 1.450(16) . ?
C4 O2 1.249(12) . ?
C4 C5 1.531(16) . ?
C5 C6 1.419(15) . ?
C7 C8 1.355(14) . ?
C7 C14 1.454(14) . ?
C8 C9 1.546(15) . ?
C9 C10 1.494(16) . ?
C10 C11 1.551(17) . ?
C11 C12 1.400(15) . ?
C12 C13 1.469(15) . ?
C13 C14 1.575(16) . ?
Rh2 C25 2.113(14) . ?
Rh2 C26 2.124(13) . ?
Rh2 C22 2.128(10) . ?
Rh2 C21 2.140(11) . ?
Rh2 C17 2.193(10) . ?
Rh2 C20 2.217(10) . ?
Rh2 C16 2.249(12) . ?
Rh2 C19 2.304(13) . ?
Rh2 C18 2.396(13) . ?
Rh2 C15 2.396(12) . ?
C15 O3 1.292(13) . ?
C15 C20 1.401(15) . ?
C15 C16 1.422(17) . ?
C16 C17 1.407(16) . ?
C17 C18 1.403(17) . ?
C18 O4 1.288(15) . ?
C18 C19 1.472(18) . ?
C19 C20 1.493(14) . ?
C21 C22 1.475(14) . ?
C21 C28 1.523(14) . ?
C22 C23 1.619(17) . ?
C23 C24 1.536(16) . ?
C24 C25 1.633(17) . ?
C25 C26 1.467(16) . ?
C26 C27 1.534(17) . ?
C27 C28 1.609(15) . ?
N1 C37 1.484(15) . ?
N1 C33 1.497(14) . ?
N1 C41 1.507(14) . ?
N1 C29 1.592(14) . ?
C29 C30 1.551(16) . ?
C30 C31 1.610(15) . ?
C31 C32 1.480(13) . ?
C33 C34 1.557(15) . ?
C34 C35 1.576(17) . ?
C35 C36 1.601(15) . ?
C37 C38 1.708(13) . ?
C38 C39 1.529(16) . ?
C39 C40 1.450(16) . ?
C41 C42 1.525(16) . ?
C42 C43 1.546(14) . ?
C43 C44 1.547(15) . ?
N2 C49 1.508(13) . ?
N2 C57 1.553(14) . ?
N2 C45 1.591(15) . ?
N2 C53 1.611(14) . ?
C45 C46 1.442(15) . ?
C46 C47 1.545(14) . ?
C47 C48 1.517(15) . ?
C49 C50 1.618(16) . ?
C50 C51 1.557(19) . ?
C51 C52 1.458(18) . ?
C53 C54 1.542(17) . ?
C54 C55 1.575(15) . ?
C55 C56 1.497(15) . ?
C57 C58 1.527(14) . ?
C58 C59 1.595(14) . ?
C59 C60 1.542(14) . ?
N3 C65 1.471(15) . ?
N3 C61 1.487(13) . ?
N3 C69 1.543(13) . ?
N3 C73 1.741(15) . ?
C61 C62 1.477(15) . ?
C62 C63 1.686(16) . ?
C63 C64 1.417(18) . ?
C65 C66 1.395(17) . ?
C66 C67 1.574(17) . ?
C67 C68 1.530(17) . ?
C69 C70 1.544(16) . ?
C70 C71 1.514(17) . ?
C71 C72 1.540(17) . ?
C73 C74 1.382(17) . ?
C74 C75 1.609(19) . ?
C75 C76 1.44(2) . ?
N4 C77 1.498(14) . ?
N4 C81 1.503(14) . ?
N4 C85 1.511(14) . ?
N4 C89 1.529(15) . ?
C77 C78 1.613(14) . ?
C78 C79 1.369(14) . ?
C79 C80 1.618(16) . ?
C81 C82 1.548(16) . ?
C82 C83 1.536(16) . ?
C83 C84 1.610(15) . ?
C85 C86 1.465(14) . ?
C86 C87 1.533(17) . ?
C87 C88 1.606(18) . ?
C89 C90 1.637(17) . ?
C90 C91 1.538(17) . ?
C91 C92 1.477(16) . ?
N5 C97 1.455(13) . ?
N5 C105 1.464(14) . ?
N5 C101 1.507(14) . ?
N5 C93 1.561(14) . ?
C93 C94 1.482(15) . ?
C94 C95 1.556(16) . ?
C95 C96 1.567(17) . ?
C97 C98 1.503(15) . ?
C98 C99 1.518(15) . ?
C99 C100 1.599(15) . ?
C101 C102 1.543(15) . ?
C102 C103 1.500(15) . ?
C103 C104 1.641(15) . ?
C105 C106 1.625(15) . ?
C106 C107 1.561(17) . ?
C107 C108 1.590(15) . ?
N6 C121 1.479(14) . ?
N6 C113 1.535(15) . ?
N6 C117 1.537(15) . ?
N6 C109 1.588(13) . ?
C109 C110 1.552(14) . ?
C110 C111 1.550(14) . ?
C111 C112 1.674(17) . ?
C113 C114 1.421(13) . ?
C114 C115 1.547(15) . ?
C115 C116 1.668(15) . ?
C117 C118 1.534(15) . ?
C118 C119 1.530(15) . ?
C119 C120 1.512(15) . ?
C121 C122 1.540(16) . ?
C122 C123 1.76(2) . ?
C123 C124 1.393(19) . ?
N7 C133 1.512(15) . ?
N7 C125 1.552(15) . ?
N7 C129 1.561(14) . ?
N7 C137 1.568(14) . ?
C125 C126 1.473(16) . ?
C126 C127 1.583(19) . ?
C127 C128 1.19(2) . ?
C129 C130 1.541(15) . ?
C130 C131 1.561(14) . ?
C131 C132 1.473(14) . ?
C133 C134 1.656(16) . ?
C134 C135 1.542(18) . ?
C135 C136 1.544(17) . ?
C137 C138 1.439(17) . ?
C138 C139 1.709(15) . ?
C139 C140 1.54(2) . ?
N8 C141 1.485(15) . ?
N8 C145 1.533(14) . ?
N8 C149 1.561(15) . ?
N8 C153 1.567(13) . ?
C141 C142 1.548(16) . ?
C142 C143 1.517(15) . ?
C143 C144 1.596(16) . ?
C145 C146 1.641(18) . ?
C146 C147 1.421(16) . ?
C147 C148 1.56(2) . ?
C149 C150 1.446(19) . ?
C150 C151 1.469(15) . ?
C151 C152 1.638(18) . ?
C153 C154 1.471(17) . ?
C154 C155 1.509(18) . ?
C155 C156 1.51(2) . ?
B1 F3 1.249(18) . ?
B1 F4 1.364(18) . ?
B1 F1 1.443(18) . ?
B1 F2 1.462(16) . ?
B2 F5 1.345(16) . ?
B2 F8 1.363(17) . ?
B2 F6 1.370(16) . ?
B2 F7 1.414(15) . ?
B3 F12 1.351(17) . ?
B3 F11 1.394(16) . ?
B3 F10 1.424(19) . ?
B3 F9 1.480(18) . ?
B4 F16 1.316(16) . ?
B4 F15 1.363(17) . ?
B4 F14 1.388(17) . ?
B4 F13 1.407(17) . ?
B5 F20 1.316(14) . ?
B5 F18 1.366(13) . ?
B5 F19 1.394(13) . ?
B5 F17 1.445(12) . ?
B6 F23 1.332(15) . ?
B6 F21 1.375(16) . ?
B6 F24 1.376(16) . ?
B6 F22 1.416(17) . ?
